data_2017155
loop_
_publ_author_name
'Castillo, Juan C.'
'Abon\'ia, Rodrigo'
'Cobo, Justo'
'Glidewell, Christopher'

_publ_section_title
;
 Seven 5-benzylamino-3-<i>tert</i>-butyl-1-phenyl-1<i>H</i>-pyrazoles:
 unexpected isomorphisms, and hydrogen-bonded supramolecular structures
 in zero, one and two dimensions
;
_journal_coeditor_code SK3324
_journal_issue 6
_journal_name_full 'Acta Crystallographica Section C'
_journal_page_first o303
_journal_page_last o310
_journal_paper_doi 10.1107/S0108270109018964
_journal_volume 65
_journal_year 2009
_chemical_formula_iupac 'C20 H22 N4 O2'
_chemical_formula_moiety 'C20 H22 N4 O2'
_chemical_formula_sum 'C20 H22 N4 O2'
_chemical_formula_weight 350.42
_chemical_name_systematic
;
3-<i>tert</i>-butyl-5-(4-nitrobenzylamino)-1-phenyl-1<i>H</i>-pyrazole
;
_space_group_IT_number 14
_symmetry_cell_setting monoclinic
_symmetry_space_group_name_Hall '-P 2yn'
_symmetry_space_group_name_H-M 'P 1 21/n 1'
_atom_sites_solution_hydrogens geom
_atom_sites_solution_primary direct
_atom_sites_solution_secondary difmap
_cell_angle_alpha 90.00
_cell_angle_beta 97.744(8)
_cell_angle_gamma 90.00
_cell_formula_units_Z 4
_cell_length_a 9.6594(11)
_cell_length_b 12.3991(11)
_cell_length_c 15.4338(15)
_cell_measurement_reflns_used 4192
_cell_measurement_temperature 120(2)
_cell_measurement_theta_max 27.50
_cell_measurement_theta_min 2.87
_cell_volume 1831.6(3)
_computing_cell_refinement 'DIRAX/LSQ (Duisenberg <i>et al.</i>,  2000)'
_computing_data_collection 'COLLECT (Hooft, 1999)'
_computing_data_reduction 'EVALCCD (Duisenberg <i>et al.</i>,  2003)'
_computing_molecular_graphics 'PLATON (Spek, 2009)'
_computing_publication_material 'SHELXL97 (Sheldrick, 2008) and PLATON (Spek, 2009)'
_computing_structure_refinement 'SHELXL97 (Sheldrick, 2008)'
_computing_structure_solution 'SIR2004 (Burla <i>et al.</i>,  2005)'
_diffrn_ambient_temperature 120(2)
_diffrn_detector_area_resol_mean 9.091
_diffrn_measured_fraction_theta_full 0.997
_diffrn_measured_fraction_theta_max 0.997
_diffrn_measurement_device_type 'Bruker--Nonius KappaCCD'
_diffrn_measurement_method '\f and \w'
_diffrn_radiation_monochromator graphite
_diffrn_radiation_source 'Bruker--Nonius FR591 rotating anode'
_diffrn_radiation_type 'Mo K\a'
_diffrn_radiation_wavelength 0.71073
_diffrn_reflns_av_R_equivalents 0.0777
_diffrn_reflns_av_sigmaI/netI 0.0573
_diffrn_reflns_limit_h_max 12
_diffrn_reflns_limit_h_min -12
_diffrn_reflns_limit_k_max 15
_diffrn_reflns_limit_k_min -16
_diffrn_reflns_limit_l_max 20
_diffrn_reflns_limit_l_min -20
_diffrn_reflns_number 29100
_diffrn_reflns_theta_full 27.50
_diffrn_reflns_theta_max 27.50
_diffrn_reflns_theta_min 2.87
_diffrn_standards_decay_% 0
_diffrn_standards_number 0
_exptl_absorpt_coefficient_mu 0.085
_exptl_absorpt_correction_T_max 0.980
_exptl_absorpt_correction_T_min 0.959
_exptl_absorpt_correction_type multi-scan
_exptl_absorpt_process_details '(SADABS; Sheldrick, 2003)'
_exptl_crystal_colour colourless
_exptl_crystal_density_diffrn 1.271
_exptl_crystal_density_method 'not measured'
_exptl_crystal_description block
_exptl_crystal_F_000 744
_exptl_crystal_size_max 0.29
_exptl_crystal_size_mid 0.27
_exptl_crystal_size_min 0.24
_refine_diff_density_max 0.655
_refine_diff_density_min -0.325
_refine_ls_extinction_coef 0.017(2)
_refine_ls_extinction_expression Fc^*^=kFc[1+0.001xFc^2^\l^3^/sin(2\q)]^-1/4^
_refine_ls_extinction_method 'SHELXL97 (Sheldrick, 2008)'
_refine_ls_goodness_of_fit_ref 1.062
_refine_ls_hydrogen_treatment constr
_refine_ls_matrix_type full
_refine_ls_number_parameters 239
_refine_ls_number_reflns 4192
_refine_ls_number_restraints 0
_refine_ls_restrained_S_all 1.062
_refine_ls_R_factor_all 0.1155
_refine_ls_R_factor_gt 0.0619
_refine_ls_shift/su_max 0.001
_refine_ls_shift/su_mean 0.000
_refine_ls_structure_factor_coef Fsqd
_refine_ls_weighting_details 'w=1/[\s^2^(Fo^2^)+(0.0706P)^2^+1.4326P] where P=(Fo^2^+2Fc^2^)/3'
_refine_ls_weighting_scheme calc
_refine_ls_wR_factor_gt 0.1411
_refine_ls_wR_factor_ref 0.1690
_reflns_number_gt 2657
_reflns_number_total 4192
_reflns_threshold_expression I>2\s(I)
_cod_data_source_file sk3324.cif
_cod_data_source_block VI
_cod_depositor_comments
;
The following automatic conversions were performed:
'_exptl_absorpt_correction_type' value 'Multi-scan' changed to
'multi-scan' according to
'/home/saulius/struct/CIF-dictionaries/cif_core.dic' dictionary named
'cif_core.dic' version 2.4.1 from 2010-06-29.

Automatic conversion script
Id: cif_fix_enum 1527 2010-12-29 10:47:43Z saulius 

The following automatic conversions were performed:

'_exptl_absorpt_correction_type' value 'Multi-scan' changed to
'multi-scan' according to
/home/saulius/struct/CIF-dictionaries/cif_core.dic dictionary named
'cif_core.dic' version 2.4.1 from 2010-06-29.

Automatic conversion script
Id: cif_fix_values 1715 2011-07-08 13:25:40Z adriana 
;
_cod_original_sg_symbol_H-M 'P 21/n'
_cod_database_code 2017155
_cod_database_fobs_code 2017155

loop_
_symmetry_equiv_pos_as_xyz
'x, y, z'
'-x+1/2, y+1/2, -z+1/2'
'-x, -y, -z'
'x-1/2, -y-1/2, z-1/2'

loop_
_atom_site_type_symbol
_atom_site_label
_atom_site_fract_x
_atom_site_fract_y
_atom_site_fract_z
_atom_site_U_iso_or_equiv
_atom_site_adp_type
_atom_site_calc_flag
_atom_site_refinement_flags
_atom_site_occupancy
_atom_site_disorder_assembly
_atom_site_disorder_group
N N1 0.54515(19) 0.29546(15) 0.37184(12) 0.0206(4) Uani d . 1 . .
N N2 0.5523(2) 0.40273(15) 0.34981(13) 0.0229(5) Uani d . 1 . .
C C3 0.6634(2) 0.43900(19) 0.40051(15) 0.0232(5) Uani d . 1 . .
C C4 0.7276(3) 0.35830(19) 0.45548(16) 0.0242(5) Uani d . 1 . .
H H4 0.8088 0.3650 0.4973 0.029 Uiso calc R 1 . .
C C5 0.6483(2) 0.26791(19) 0.43621(15) 0.0218(5) Uani d . 1 . .
C C11 0.4367(2) 0.23064(19) 0.32945(14) 0.0216(5) Uani d . 1 . .
C C12 0.4654(3) 0.1275(2) 0.30360(16) 0.0267(6) Uani d . 1 . .
H H12 0.5581 0.1003 0.3142 0.032 Uiso calc R 1 . .
C C13 0.3596(3) 0.0642(2) 0.26241(17) 0.0321(6) Uani d . 1 . .
H H13 0.3790 -0.0075 0.2460 0.038 Uiso calc R 1 . .
C C14 0.2261(3) 0.1039(2) 0.24483(17) 0.0316(6) Uani d . 1 . .
H H14 0.1534 0.0600 0.2161 0.038 Uiso calc R 1 . .
C C15 0.1980(3) 0.2078(2) 0.26904(16) 0.0288(6) Uani d . 1 . .
H H15 0.1061 0.2360 0.2559 0.035 Uiso calc R 1 . .
C C16 0.3028(2) 0.2712(2) 0.31232(15) 0.0250(5) Uani d . 1 . .
H H16 0.2829 0.3422 0.3302 0.030 Uiso calc R 1 . .
C C31 0.7023(3) 0.55641(19) 0.39837(16) 0.0273(6) Uani d . 1 . .
C C32 0.8514(3) 0.5736(3) 0.4381(3) 0.0600(11) Uani d . 1 . .
H H32A 0.8633 0.5501 0.4993 0.090 Uiso calc R 1 . .
H H32B 0.8748 0.6503 0.4353 0.090 Uiso calc R 1 . .
H H32C 0.9133 0.5316 0.4057 0.090 Uiso calc R 1 . .
C C33 0.6033(4) 0.6183(2) 0.4499(2) 0.0473(8) Uani d . 1 . .
H H33A 0.5070 0.6097 0.4214 0.071 Uiso calc R 1 . .
H H33B 0.6282 0.6950 0.4518 0.071 Uiso calc R 1 . .
H H33C 0.6113 0.5899 0.5096 0.071 Uiso calc R 1 . .
C C34 0.6827(3) 0.5997(2) 0.30547(19) 0.0416(7) Uani d . 1 . .
H H34A 0.7484 0.5638 0.2718 0.062 Uiso calc R 1 . .
H H34B 0.7003 0.6776 0.3065 0.062 Uiso calc R 1 . .
H H34C 0.5868 0.5857 0.2782 0.062 Uiso calc R 1 . .
N N51 0.6612(2) 0.16617(16) 0.47086(13) 0.0234(5) Uani d . 1 . .
H H51 0.5823 0.1299 0.4673 0.028 Uiso d R 1 . .
C C51 0.8964(2) 0.14249(17) 0.55521(15) 0.0206(5) Uani d . 1 . .
C C52 0.9570(2) 0.14165(18) 0.47924(15) 0.0216(5) Uani d . 1 . .
H H52 0.9004 0.1517 0.4245 0.026 Uiso calc R 1 . .
C C53 1.0986(3) 0.12631(18) 0.48192(16) 0.0235(5) Uani d . 1 . .
H H53 1.1403 0.1241 0.4296 0.028 Uiso calc R 1 . .
C C54 1.1782(2) 0.11428(18) 0.56191(16) 0.0236(5) Uani d . 1 . .
C C55 1.1214(3) 0.11572(19) 0.63885(16) 0.0247(5) Uani d . 1 . .
H H55 1.1786 0.1079 0.6936 0.030 Uiso calc R 1 . .
C C56 0.9799(3) 0.12875(19) 0.63437(15) 0.0243(5) Uani d . 1 . .
H H56 0.9383 0.1283 0.6867 0.029 Uiso calc R 1 . .
C C57 0.7421(2) 0.1560(2) 0.55646(15) 0.0237(5) Uani d . 1 . .
H H571 0.7071 0.0931 0.5865 0.028 Uiso calc R 1 . .
H H572 0.7266 0.2211 0.5911 0.028 Uiso calc R 1 . .
N N54 1.3281(2) 0.09935(16) 0.56544(16) 0.0304(5) Uani d . 1 . .
O O41 1.37432(19) 0.08451(15) 0.49616(14) 0.0381(5) Uani d . 1 . .
O O42 1.40060(19) 0.10297(16) 0.63617(14) 0.0408(5) Uani d . 1 . .

loop_
_atom_site_aniso_label
_atom_site_aniso_U_11
_atom_site_aniso_U_22
_atom_site_aniso_U_33
_atom_site_aniso_U_12
_atom_site_aniso_U_13
_atom_site_aniso_U_23
N1 0.0202(10) 0.0182(10) 0.0225(10) -0.0006(8) -0.0003(8) 0.0001(8)
N2 0.0243(10) 0.0201(10) 0.0241(10) -0.0017(8) 0.0019(8) 0.0009(8)
C3 0.0207(12) 0.0237(13) 0.0255(12) -0.0010(10) 0.0044(10) -0.0032(10)
C4 0.0198(12) 0.0252(13) 0.0264(12) -0.0006(9) -0.0007(10) -0.0029(10)
C5 0.0182(11) 0.0229(12) 0.0242(12) 0.0015(9) 0.0025(9) 0.0001(10)
C11 0.0214(12) 0.0248(12) 0.0181(11) -0.0024(9) 0.0007(9) 0.0021(9)
C12 0.0259(13) 0.0274(13) 0.0260(13) -0.0004(10) 0.0006(10) -0.0006(10)
C13 0.0347(15) 0.0262(14) 0.0333(14) -0.0052(11) -0.0027(12) -0.0049(11)
C14 0.0300(14) 0.0317(15) 0.0305(14) -0.0097(11) -0.0046(11) -0.0018(11)
C15 0.0216(12) 0.0357(15) 0.0271(13) -0.0032(11) -0.0037(10) 0.0059(11)
C16 0.0243(13) 0.0248(13) 0.0250(12) -0.0004(10) 0.0006(10) 0.0027(10)
C31 0.0275(13) 0.0212(12) 0.0326(13) -0.0040(10) 0.0021(11) -0.0029(10)
C32 0.0401(18) 0.0311(17) 0.100(3) -0.0104(14) -0.0210(19) 0.0092(17)
C33 0.064(2) 0.0319(16) 0.0496(19) -0.0035(14) 0.0189(16) -0.0051(13)
C34 0.0476(18) 0.0308(15) 0.0468(18) -0.0077(13) 0.0078(14) 0.0051(13)
N51 0.0185(10) 0.0236(10) 0.0266(10) -0.0019(8) -0.0021(8) 0.0028(8)
C51 0.0225(12) 0.0153(11) 0.0231(12) -0.0004(9) 0.0000(10) 0.0002(9)
C52 0.0238(12) 0.0198(12) 0.0205(11) -0.0007(9) 0.0004(9) 0.0031(9)
C53 0.0264(13) 0.0183(12) 0.0270(12) -0.0011(9) 0.0080(10) 0.0021(9)
C54 0.0197(12) 0.0159(11) 0.0349(14) 0.0005(9) 0.0023(10) 0.0007(10)
C55 0.0248(13) 0.0236(12) 0.0237(12) 0.0013(10) -0.0038(10) 0.0001(10)
C56 0.0267(13) 0.0240(12) 0.0220(12) 0.0003(10) 0.0027(10) -0.0011(10)
C57 0.0215(12) 0.0276(13) 0.0220(12) 0.0002(10) 0.0030(10) 0.0010(10)
N54 0.0224(11) 0.0207(11) 0.0478(14) -0.0008(8) 0.0040(11) 0.0033(10)
O41 0.0270(10) 0.0330(11) 0.0575(13) -0.0012(8) 0.0170(9) -0.0008(9)
O42 0.0248(10) 0.0425(12) 0.0514(13) 0.0026(8) -0.0079(9) 0.0065(9)

loop_
_atom_type_symbol
_atom_type_description
_atom_type_scat_dispersion_real
_atom_type_scat_dispersion_imag
_atom_type_scat_source
C C 0.0033 0.0016 'International Tables Vol C Tables 4.2.6.8 and 6.1.1.4'
H H 0.0000 0.0000 'International Tables Vol C Tables 4.2.6.8 and 6.1.1.4'
N N 0.0061 0.0033 'International Tables Vol C Tables 4.2.6.8 and 6.1.1.4'
O O 0.0106 0.0060 'International Tables Vol C Tables 4.2.6.8 and 6.1.1.4'

loop_
_geom_angle_atom_site_label_1
_geom_angle_atom_site_label_2
_geom_angle_atom_site_label_3
_geom_angle_site_symmetry_1
_geom_angle_site_symmetry_3
_geom_angle
_geom_angle_publ_flag
C5 N1 N2 . . 111.64(18) ?
C5 N1 C11 . . 128.7(2) ?
N2 N1 C11 . . 119.68(18) ?
C3 N2 N1 . . 104.28(18) ?
N2 C3 C4 . . 111.9(2) ?
N2 C3 C31 . . 120.1(2) ?
C4 C3 C31 . . 127.8(2) ?
C5 C4 C3 . . 105.4(2) ?
C5 C4 H4 . . 127.3 ?
C3 C4 H4 . . 127.3 ?
N1 C5 C4 . . 106.7(2) ?
N1 C5 N51 . . 122.6(2) ?
C4 C5 N51 . . 130.7(2) ?
C12 C11 C16 . . 120.2(2) ?
C12 C11 N1 . . 119.8(2) ?
C16 C11 N1 . . 120.0(2) ?
C13 C12 C11 . . 119.8(2) ?
C13 C12 H12 . . 120.1 ?
C11 C12 H12 . . 120.1 ?
C14 C13 C12 . . 120.4(2) ?
C14 C13 H13 . . 119.8 ?
C12 C13 H13 . . 119.8 ?
C13 C14 C15 . . 119.7(2) ?
C13 C14 H14 . . 120.1 ?
C15 C14 H14 . . 120.1 ?
C14 C15 C16 . . 120.3(2) ?
C14 C15 H15 . . 119.8 ?
C16 C15 H15 . . 119.8 ?
C11 C16 C15 . . 119.5(2) ?
C11 C16 H16 . . 120.2 ?
C15 C16 H16 . . 120.2 ?
C32 C31 C3 . . 110.9(2) ?
C32 C31 C34 . . 109.0(2) ?
C3 C31 C34 . . 111.3(2) ?
C32 C31 C33 . . 110.4(3) ?
C3 C31 C33 . . 107.4(2) ?
C34 C31 C33 . . 107.9(2) ?
C31 C32 H32A . . 109.5 ?
C31 C32 H32B . . 109.5 ?
H32A C32 H32B . . 109.5 ?
C31 C32 H32C . . 109.5 ?
H32A C32 H32C . . 109.5 ?
H32B C32 H32C . . 109.5 ?
C31 C33 H33A . . 109.5 ?
C31 C33 H33B . . 109.5 ?
H33A C33 H33B . . 109.5 ?
C31 C33 H33C . . 109.5 ?
H33A C33 H33C . . 109.5 ?
H33B C33 H33C . . 109.5 ?
C31 C34 H34A . . 109.5 ?
C31 C34 H34B . . 109.5 ?
H34A C34 H34B . . 109.5 ?
C31 C34 H34C . . 109.5 ?
H34A C34 H34C . . 109.5 ?
H34B C34 H34C . . 109.5 ?
C5 N51 C57 . . 116.49(19) ?
C5 N51 H51 . . 114.5 ?
C57 N51 H51 . . 111.6 ?
N51 C57 C51 . . 114.4(2) ?
N51 C57 H571 . . 108.7 ?
C51 C57 H571 . . 108.7 ?
N51 C57 H572 . . 108.7 ?
C51 C57 H572 . . 108.7 ?
H571 C57 H572 . . 107.6 ?
C52 C51 C56 . . 119.2(2) ?
C52 C51 C57 . . 123.1(2) ?
C56 C51 C57 . . 117.7(2) ?
C53 C52 C51 . . 120.6(2) ?
C53 C52 H52 . . 119.7 ?
C51 C52 H52 . . 119.7 ?
C54 C53 C52 . . 118.5(2) ?
C54 C53 H53 . . 120.8 ?
C52 C53 H53 . . 120.8 ?
C53 C54 C55 . . 122.4(2) ?
C53 C54 N54 . . 118.8(2) ?
C55 C54 N54 . . 118.8(2) ?
C56 C55 C54 . . 118.1(2) ?
C56 C55 H55 . . 121.0 ?
C54 C55 H55 . . 121.0 ?
C55 C56 C51 . . 121.3(2) ?
C55 C56 H56 . . 119.4 ?
C51 C56 H56 . . 119.4 ?
O42 N54 O41 . . 123.7(2) ?
O42 N54 C54 . . 118.6(2) ?
O41 N54 C54 . . 117.7(2) ?

loop_
_geom_bond_atom_site_label_1
_geom_bond_atom_site_label_2
_geom_bond_site_symmetry_2
_geom_bond_distance
_geom_bond_publ_flag
N1 C5 . 1.353(3) ?
N1 N2 . 1.377(3) ?
N1 C11 . 1.409(3) ?
N2 C3 . 1.319(3) ?
C3 C4 . 1.401(3) ?
C3 C31 . 1.505(3) ?
C4 C5 . 1.367(3) ?
C4 H4 . 0.9500 ?
C5 N51 . 1.369(3) ?
C11 C12 . 1.379(3) ?
C11 C16 . 1.380(3) ?
C12 C13 . 1.375(3) ?
C12 H12 . 0.9500 ?
C13 C14 . 1.372(4) ?
C13 H13 . 0.9500 ?
C14 C15 . 1.379(4) ?
C14 H14 . 0.9500 ?
C15 C16 . 1.380(3) ?
C15 H15 . 0.9500 ?
C16 H16 . 0.9500 ?
C31 C32 . 1.503(4) ?
C31 C34 . 1.519(4) ?
C31 C33 . 1.530(4) ?
C32 H32A . 0.9800 ?
C32 H32B . 0.9800 ?
C32 H32C . 0.9800 ?
C33 H33A . 0.9800 ?
C33 H33B . 0.9800 ?
C33 H33C . 0.9800 ?
C34 H34A . 0.9800 ?
C34 H34B . 0.9800 ?
C34 H34C . 0.9800 ?
N51 C57 . 1.447(3) ?
N51 H51 . 0.8801 ?
C57 C51 . 1.503(3) ?
C57 H571 . 0.9900 ?
C57 H572 . 0.9900 ?
C51 C52 . 1.379(3) ?
C51 C56 . 1.381(3) ?
C52 C53 . 1.376(3) ?
C52 H52 . 0.9500 ?
C53 C54 . 1.372(3) ?
C53 H53 . 0.9500 ?
C54 C55 . 1.374(3) ?
C54 N54 . 1.453(3) ?
C55 C56 . 1.369(3) ?
C55 H55 . 0.9500 ?
C56 H56 . 0.9500 ?
N54 O42 . 1.216(3) ?
N54 O41 . 1.227(3) ?

loop_
_geom_hbond_atom_site_label_D
_geom_hbond_atom_site_label_H
_geom_hbond_atom_site_label_A
_geom_hbond_site_symmetry_A
_geom_hbond_distance_DH
_geom_hbond_distance_HA
_geom_hbond_distance_DA
_geom_hbond_angle_DHA
_geom_hbond_publ_flag
C12 H12 N51 . 0.95 2.62 3.026(3) 106 no
N51 H51 O41 1_455 0.88 2.19 3.025(3) 158 no

loop_
_geom_torsion_atom_site_label_1
_geom_torsion_atom_site_label_2
_geom_torsion_atom_site_label_3
_geom_torsion_atom_site_label_4
_geom_torsion_site_symmetry_1
_geom_torsion_site_symmetry_2
_geom_torsion_site_symmetry_3
_geom_torsion_site_symmetry_4
_geom_torsion
_geom_torsion_publ_flag
C5 N1 N2 C3 . . . . 1.4(2) ?
C11 N1 N2 C3 . . . . -180.0(2) ?
N1 N2 C3 C4 . . . . -0.7(3) ?
N1 N2 C3 C31 . . . . -177.1(2) ?
N2 C3 C4 C5 . . . . -0.3(3) ?
C31 C3 C4 C5 . . . . 175.8(2) ?
N2 N1 C5 C4 . . . . -1.6(3) ?
C11 N1 C5 C4 . . . . 179.9(2) ?
N2 N1 C5 N51 . . . . 178.4(2) ?
C11 N1 C5 N51 . . . . -0.1(4) ?
C3 C4 C5 N1 . . . . 1.1(3) ?
C3 C4 C5 N51 . . . . -178.8(2) ?
C5 N1 C11 C12 . . . . -43.7(3) ?
N2 N1 C11 C12 . . . . 137.9(2) ?
C5 N1 C11 C16 . . . . 137.6(2) ?
N2 N1 C11 C16 . . . . -40.8(3) ?
C16 C11 C12 C13 . . . . -1.5(4) ?
N1 C11 C12 C13 . . . . 179.9(2) ?
C11 C12 C13 C14 . . . . 1.7(4) ?
C12 C13 C14 C15 . . . . -0.3(4) ?
C13 C14 C15 C16 . . . . -1.3(4) ?
C12 C11 C16 C15 . . . . -0.1(3) ?
N1 C11 C16 C15 . . . . 178.6(2) ?
C14 C15 C16 C11 . . . . 1.5(4) ?
N2 C3 C31 C32 . . . . -162.4(3) ?
C4 C3 C31 C32 . . . . 21.8(4) ?
N2 C3 C31 C34 . . . . -40.9(3) ?
C4 C3 C31 C34 . . . . 143.3(3) ?
N2 C3 C31 C33 . . . . 77.0(3) ?
C4 C3 C31 C33 . . . . -98.9(3) ?
N1 C5 N51 C57 . . . . -159.4(2) ?
C4 C5 N51 C57 . . . . 20.5(4) ?
C5 N51 C57 C51 . . . . -86.6(3) ?
N51 C57 C51 C52 . . . . 1.1(3) ?
N51 C57 C51 C56 . . . . -177.9(2) ?
C56 C51 C52 C53 . . . . 0.6(3) ?
C57 C51 C52 C53 . . . . -178.4(2) ?
C51 C52 C53 C54 . . . . -1.4(3) ?
C52 C53 C54 C55 . . . . 0.8(3) ?
C52 C53 C54 N54 . . . . -179.3(2) ?
C53 C54 C55 C56 . . . . 0.6(3) ?
N54 C54 C55 C56 . . . . -179.3(2) ?
C54 C55 C56 C51 . . . . -1.4(3) ?
C52 C51 C56 C55 . . . . 0.8(3) ?
C57 C51 C56 C55 . . . . 179.9(2) ?
C53 C54 N54 O42 . . . . 170.4(2) ?
C55 C54 N54 O42 . . . . -9.6(3) ?
C53 C54 N54 O41 . . . . -9.1(3) ?
C55 C54 N54 O41 . . . . 170.9(2) ?
